data_7250995
loop_
_publ_author_name
'Marasinghe, Aloka A.'
'Averkiev, Boris B.'
'Aaker\"oy, Christer B.'

_publ_section_title
;
 Examining intermolecular interactions in crystal structures of
 amide-substituted 2-aminopyrimidine derivatives
;
_journal_issue 43
_journal_name_full CrystEngComm
_journal_page_first 7000
_journal_page_last 7011
_journal_paper_doi 10.1039/D5CE00839E
_journal_volume 27
_journal_year 2025
_chemical_formula_moiety 'C6 H6 Cl N3 O'
_chemical_formula_sum 'C6 H6 Cl N3 O'
_chemical_formula_weight 171.59
_chemical_melting_point 480.0(10)
_chemical_name_systematic N-(5-chloropyrimidin-2-yl)acetamide
_space_group_crystal_system orthorhombic
_space_group_IT_number 66
_space_group_name_Hall '-C 2 2c'
_space_group_name_H-M_alt 'C c c m'
_atom_sites_solution_hydrogens mixed
_atom_sites_solution_primary dual
_audit_creation_date 2024-09-18
_audit_creation_method
;
Olex2 1.5-ac5-024
(compiled 2022.04.12 svn.rca3783a0 for Rigaku Oxford Diffraction, GUI svn.r6498)
;
_audit_update_record
;
2025-08-25 deposited with the CCDC.	2025-10-02 downloaded from the CCDC.
;
_cell_angle_alpha 90
_cell_angle_beta 90
_cell_angle_gamma 90
_cell_formula_units_Z 8
_cell_length_a 11.52290(10)
_cell_length_b 18.7942(3)
_cell_length_c 6.59400(10)
_cell_measurement_reflns_used 2685
_cell_measurement_temperature 210.00(10)
_cell_measurement_theta_max 79.6120
_cell_measurement_theta_min 4.4910
_cell_volume 1428.02(3)
_computing_cell_refinement 'CrysAlisPro 1.171.43.133a (Rigaku OD, 2024)'
_computing_data_collection 'CrysAlisPro 1.171.43.133a (Rigaku OD, 2024)'
_computing_data_reduction 'CrysAlisPro 1.171.43.133a (Rigaku OD, 2024)'
_computing_molecular_graphics 'Olex2 1.5-ac5-024 (Dolomanov et al., 2009)'
_computing_publication_material 'Olex2 1.5-ac5-024 (Dolomanov et al., 2009)'
_computing_structure_refinement 'SHELXL 2018/3 (Sheldrick, 2015)'
_computing_structure_solution 'SHELXT  (Sheldrick, 2015)'
_diffrn_ambient_environment N~2~
_diffrn_ambient_temperature 210.00(10)
_diffrn_detector 'Hybrid Pixel Array Detector'
_diffrn_detector_area_resol_mean 10.0000
_diffrn_detector_type HyPix
_diffrn_measured_fraction_theta_full 1.000
_diffrn_measured_fraction_theta_max 0.998
_diffrn_measurement_details
;
List of Runs (angles in degrees, time in seconds):

  # Type    Start    End  Width  t~exp~   \w     \q     \k     \f   Frames
#--------------------------------------------------------------------------
  1  \w     70.00 106.00   0.50    0.40    --  113.25-100.00   6.00   72
  2  \w     44.00  94.00   0.50    0.40    --  113.25 -94.00  60.00  100
  3  \w     43.00  76.00   0.50    0.40    --  113.25-140.00 -59.00   66
  4  \w     44.00 103.00   0.50    0.40    --  113.25 -94.00 -60.00  118
  5  \w     69.00 102.00   0.50    0.40    --  113.25 -77.00   0.00   66
  6  \w     45.00  70.00   0.50    0.40    --  113.25 -77.00  60.00   50
  7  \w     42.00  67.00   0.50    0.40    --  113.25 -61.00 150.00   50
  8  \w     44.00  69.00   0.50    0.40    --  113.25 -61.00   0.00   50
  9  \w     52.00  92.00   0.50    0.40    --  113.25 -77.00-150.00   80
 10  \w     46.00  71.00   0.50    0.40    --  113.25 -61.00-180.00   50
 11  \w    106.00 158.00   0.50    0.40    --  113.25  15.00 -60.00  104
 12  \w    109.00 170.00   0.50    0.40    --  113.25 100.00 111.00  122
 13  \w    111.00 161.00   0.50    0.40    --  113.25 125.00 120.00  100
 14  \w    -30.00  11.00   0.50    0.10    --  -48.07  24.00 -31.00   82
 15  \w    -77.00 -52.00   0.50    0.40    --  -91.75 140.00  -0.00   50
 16  \w    -25.00  15.00   0.50    0.10    --  -48.07  19.00  30.00   80
 17  \w   -118.00 -69.00   0.50    0.10    --  -48.07-140.00 -59.00   98
 18  \w   -110.00 -71.00   0.50    0.10    --  -48.07-130.00 113.00   78
 19  \w   -146.00-121.00   0.50    0.40    --  -91.75 -24.00 164.00   50
;
_diffrn_measurement_device 'four-circle diffractometer'
_diffrn_measurement_device_type 'XtaLAB Synergy, Dualflex, HyPix'
_diffrn_measurement_method '\w scans'
_diffrn_orient_matrix_type 'CrysAlisPro convention (1999,Acta A55,543-557)'
_diffrn_orient_matrix_UB_11 -0.0165669000
_diffrn_orient_matrix_UB_12 0.0399850000
_diffrn_orient_matrix_UB_13 0.2019257000
_diffrn_orient_matrix_UB_21 -0.0377563000
_diffrn_orient_matrix_UB_22 0.0669995000
_diffrn_orient_matrix_UB_23 -0.1172848000
_diffrn_orient_matrix_UB_31 -0.1271654000
_diffrn_orient_matrix_UB_32 -0.0251050000
_diffrn_orient_matrix_UB_33 0.0085577000
_diffrn_radiation_monochromator mirror
_diffrn_radiation_probe x-ray
_diffrn_radiation_type 'Cu K\a'
_diffrn_radiation_wavelength 1.54184
_diffrn_reflns_av_R_equivalents 0.0210
_diffrn_reflns_av_unetI/netI 0.0181
_diffrn_reflns_Laue_measured_fraction_full 1.000
_diffrn_reflns_Laue_measured_fraction_max 0.998
_diffrn_reflns_limit_h_max 5
_diffrn_reflns_limit_h_min -14
_diffrn_reflns_limit_k_max 23
_diffrn_reflns_limit_k_min -24
_diffrn_reflns_limit_l_max 8
_diffrn_reflns_limit_l_min -7
_diffrn_reflns_number 3405
_diffrn_reflns_point_group_measured_fraction_full 1.000
_diffrn_reflns_point_group_measured_fraction_max 0.998
_diffrn_reflns_theta_full 67.684
_diffrn_reflns_theta_max 79.885
_diffrn_reflns_theta_min 4.501
_diffrn_source 'micro-focus sealed X-ray tube'
_diffrn_source_type 'PhotonJet (Cu) X-ray Source'
_exptl_absorpt_coefficient_mu 4.261
_exptl_absorpt_correction_T_max 1.00000
_exptl_absorpt_correction_T_min 0.85607
_exptl_absorpt_correction_type multi-scan
_exptl_absorpt_process_details
;
CrysAlisPro 1.171.43.133a (Rigaku Oxford Diffraction, 2024)
Empirical absorption correction using spherical harmonics,
implemented in SCALE3 ABSPACK scaling algorithm.
;
_exptl_crystal_colour colourless
_exptl_crystal_colour_primary colourless
_exptl_crystal_density_diffrn 1.596
_exptl_crystal_description irregular
_exptl_crystal_F_000 704
_exptl_crystal_recrystallization_method 'crystallized from acetonitrile, methanol, ethylacetate'
_exptl_crystal_size_max 0.16
_exptl_crystal_size_mid 0.14
_exptl_crystal_size_min 0.08
_refine_diff_density_max 0.308
_refine_diff_density_min -0.381
_refine_diff_density_rms 0.127
_refine_ls_extinction_method none
_refine_ls_goodness_of_fit_ref 1.147
_refine_ls_hydrogen_treatment mixed
_refine_ls_matrix_type full
_refine_ls_number_parameters 71
_refine_ls_number_reflns 854
_refine_ls_number_restraints 0
_refine_ls_restrained_S_all 1.147
_refine_ls_R_factor_all 0.0397
_refine_ls_R_factor_gt 0.0385
_refine_ls_shift/su_max 0.000
_refine_ls_shift/su_mean 0.000
_refine_ls_structure_factor_coef Fsqd
_refine_ls_weighting_details 'w=1/[\s^2^(Fo^2^)+(0.0703P)^2^+0.2779P] where P=(Fo^2^+2Fc^2^)/3'
_refine_ls_weighting_scheme calc
_refine_ls_wR_factor_gt 0.1004
_refine_ls_wR_factor_ref 0.1020
_reflns_Friedel_coverage 0.000
_reflns_number_gt 808
_reflns_number_total 854
_reflns_threshold_expression 'I > 2\s(I)'
_cod_data_source_file d5ce00839e2.cif
_cod_data_source_block exp_932_auto
_cod_depositor_comments
;
The following automatic conversions were performed:

data item '_chemical_melting_point' value '479-481' was changed to
'480.0(10)' -- the average value was taken and precision was
estimated.

Automatic conversion script
Id: cif_fix_values 8170 2020-07-09 18:12:32Z antanas 

 Adding full bibliography for 7250982--7251002.cif.
;
_cod_database_code 7250995
_shelx_shelxl_version_number 2018/3
_chemical_oxdiff_formula C6H6Cl1N3O
_shelx_space_group_comment
;
The symmetry employed for this shelxl refinement is uniquely defined
by the following loop, which should always be used as a source of
symmetry information in preference to the above space-group names.
They are only intended as comments.
;
_shelx_estimated_absorpt_t_max 0.727
_shelx_estimated_absorpt_t_min 0.549
_olex2_refinement_description
;
1. Fixed Uiso
 At 1.2 times of:
  All C(H) groups
 At 1.5 times of:
  All C(H,H,H) groups
2. Others
 Fixed Sof: H10A(0.5) H10B(0.5) H10C(0.5)
3.a Aromatic/amide H refined with riding coordinates:
 C3(H3), C5(H5)
3.b Idealised Me refined as rotating group:
 C10(H10A,H10B,H10C)
;
_olex2_submission_special_instructions 'No special instructions were received'
_oxdiff_exptl_absorpt_empirical_details
;
Empirical correction (ABSPACK) includes:
- Absorption correction using spherical harmonics
- Frame scaling
;
_oxdiff_exptl_absorpt_empirical_full_max 1.301
_oxdiff_exptl_absorpt_empirical_full_min 0.846

loop_
_space_group_symop_operation_xyz
'x, y, z'
'-x, -y, z'
'-x, y, -z+1/2'
'x, -y, -z+1/2'
'x+1/2, y+1/2, z'
'-x+1/2, -y+1/2, z'
'-x+1/2, y+1/2, -z+1/2'
'x+1/2, -y+1/2, -z+1/2'
'-x, -y, -z'
'x, y, -z'
'x, -y, z-1/2'
'-x, y, z-1/2'
'-x+1/2, -y+1/2, -z'
'x+1/2, y+1/2, -z'
'x+1/2, -y+1/2, z-1/2'
'-x+1/2, y+1/2, z-1/2'

loop_
_atom_site_label
_atom_site_type_symbol
_atom_site_fract_x
_atom_site_fract_y
_atom_site_fract_z
_atom_site_U_iso_or_equiv
_atom_site_adp_type
_atom_site_occupancy
_atom_site_site_symmetry_order
_atom_site_calc_flag
_atom_site_refinement_flags_posn
_atom_site_refinement_flags_adp
_atom_site_refinement_flags_occupancy
_atom_site_disorder_assembly
_atom_site_disorder_group
Cl1 Cl 0.40415(4) 0.20172(2) 0.500000 0.0395(2) Uani 1 2 d S T P . .
C1 C 0.60551(15) 0.39956(10) 0.500000 0.0250(4) Uani 1 2 d S T P . .
N2 N 0.48904(13) 0.40571(8) 0.500000 0.0272(3) Uani 1 2 d S T P . .
C3 C 0.42809(16) 0.34575(10) 0.500000 0.0280(4) Uani 1 2 d S T P . .
H3 H 0.346593 0.348022 0.500000 0.034 Uiso 1 2 calc R U P . .
C4 C 0.48233(15) 0.27972(9) 0.500000 0.0282(4) Uani 1 2 d S T P . .
C5 C 0.60250(15) 0.27890(11) 0.500000 0.0301(4) Uani 1 2 d S T P . .
H5 H 0.641110 0.234846 0.500000 0.036 Uiso 1 2 calc R U P . .
N6 N 0.66539(13) 0.33859(8) 0.500000 0.0287(4) Uani 1 2 d S T P . .
N7 N 0.66192(13) 0.46435(8) 0.500000 0.0299(4) Uani 1 2 d S T P . .
H7 H 0.620(2) 0.5012(19) 0.500000 0.040(6) Uiso 1 2 d S . P . .
C8 C 0.77859(15) 0.48280(10) 0.500000 0.0316(4) Uani 1 2 d S T P . .
O9 O 0.80140(13) 0.54640(8) 0.500000 0.0422(4) Uani 1 2 d S T P . .
C10 C 0.87013(18) 0.42667(11) 0.500000 0.0411(5) Uani 1 2 d S T P . .
H10A H 0.856315 0.393869 0.610990 0.062 Uiso 0.5 1 calc R U P A -1
H10B H 0.945694 0.448659 0.516527 0.062 Uiso 0.5 1 calc R U P A -1
H10C H 0.867899 0.400970 0.372483 0.062 Uiso 0.5 1 calc R U P A -1

loop_
_atom_site_aniso_label
_atom_site_aniso_U_11
_atom_site_aniso_U_22
_atom_site_aniso_U_33
_atom_site_aniso_U_23
_atom_site_aniso_U_13
_atom_site_aniso_U_12
Cl1 0.0275(3) 0.0245(3) 0.0664(4) 0.000 0.000 -0.00583(14)
C1 0.0226(8) 0.0223(9) 0.0303(8) 0.000 0.000 -0.0003(6)
N2 0.0226(7) 0.0227(7) 0.0362(7) 0.000 0.000 0.0026(5)
C3 0.0223(7) 0.0258(9) 0.0358(8) 0.000 0.000 -0.0010(7)
C4 0.0246(8) 0.0217(8) 0.0382(8) 0.000 0.000 -0.0021(7)
C5 0.0248(8) 0.0219(9) 0.0435(9) 0.000 0.000 0.0007(6)
N6 0.0217(7) 0.0224(7) 0.0420(8) 0.000 0.000 0.0001(5)
N7 0.0228(7) 0.0195(7) 0.0474(8) 0.000 0.000 0.0016(6)
C8 0.0256(8) 0.0245(10) 0.0447(9) 0.000 0.000 -0.0033(6)
O9 0.0310(7) 0.0234(7) 0.0721(10) 0.000 0.000 -0.0040(5)
C10 0.0228(9) 0.0298(10) 0.0707(14) 0.000 0.000 -0.0007(8)

loop_
_atom_type_symbol
_atom_type_description
_atom_type_scat_dispersion_real
_atom_type_scat_dispersion_imag
_atom_type_scat_source
C C 0.0181 0.0091 'International Tables Vol C Tables 4.2.6.8 and 6.1.1.4'
H H 0.0000 0.0000 'International Tables Vol C Tables 4.2.6.8 and 6.1.1.4'
Cl Cl 0.3639 0.7018 'International Tables Vol C Tables 4.2.6.8 and 6.1.1.4'
N N 0.0311 0.0180 'International Tables Vol C Tables 4.2.6.8 and 6.1.1.4'
O O 0.0492 0.0322 'International Tables Vol C Tables 4.2.6.8 and 6.1.1.4'

loop_
_geom_angle_atom_site_label_1
_geom_angle_atom_site_label_2
_geom_angle_atom_site_label_3
_geom_angle
_geom_angle_site_symmetry_1
_geom_angle_site_symmetry_3
_geom_angle_publ_flag
N2 C1 N7 113.17(16) . . ?
N6 C1 N2 125.97(17) . . ?
N6 C1 N7 120.86(16) . . ?
C3 N2 C1 117.02(15) . . ?
N2 C3 C4 121.33(17) . . ?
C3 C4 Cl1 121.70(14) . . ?
C5 C4 Cl1 120.94(15) . . ?
C5 C4 C3 117.37(17) . . ?
N6 C5 C4 122.23(18) . . ?
C5 N6 C1 116.08(16) . . ?
C1 N7 C8 132.55(16) . . ?
N7 C8 C10 120.53(16) . . ?
O9 C8 N7 116.87(17) . . ?
O9 C8 C10 122.60(17) . . ?

loop_
_geom_bond_atom_site_label_1
_geom_bond_atom_site_label_2
_geom_bond_distance
_geom_bond_site_symmetry_2
_geom_bond_publ_flag
Cl1 C4 1.7207(18) . ?
C1 N2 1.347(2) . ?
C1 N6 1.338(2) . ?
C1 N7 1.380(2) . ?
N2 C3 1.328(2) . ?
C3 C4 1.390(2) . ?
C4 C5 1.385(3) . ?
C5 N6 1.335(3) . ?
N7 C8 1.388(2) . ?
C8 O9 1.224(2) . ?
C8 C10 1.492(3) . ?

loop_
_geom_hbond_atom_site_label_D
_geom_hbond_atom_site_label_H
_geom_hbond_atom_site_label_A
_geom_hbond_distance_DH
_geom_hbond_distance_HA
_geom_hbond_distance_DA
_geom_hbond_angle_DHA
_geom_hbond_site_symmetry_A
_geom_hbond_publ_flag
N7 H7 N2 0.84(3) 2.16(3) 2.998(2) 179(3) 9_666 yes
